data_1552437
loop_
_publ_author_name
'Yu, Pengyuan'
'Shen, Wangqiang'
'Bao, Lipiao'
'Pan, Changwang'
'Slanina, Zdenek'
'Lu, Xing'

_publ_section_title
;
 Trapping an unprecedented Ti3C3 unit into the icosahedral C80 fullerene:
 A crystallographic survey
;
_journal_name_full 'Chemical Science'
_journal_paper_doi 10.1039/C9SC04315B
_journal_year 2019
_chemical_formula_sum 'Al3 Ca0.655 Pd2 Yb0.345'
_chemical_formula_weight 379.7
_space_group_IT_number 191
_space_group_name_Hall '-P 6 2'
_space_group_name_H-M_alt 'P 6/m m m'
_symmetry_cell_setting hexagonal
_symmetry_Int_Tables_number 191
_symmetry_space_group_name_Hall '-P 6 2'
_symmetry_space_group_name_H-M 'P 6/m m m'
_audit_update_record
;
2019-04-17 deposited with the CCDC.    2019-10-14 downloaded from the CCDC.
;
_cell_angle_alpha 90
_cell_angle_beta 90
_cell_angle_gamma 120
_cell_formula_units_Z 3
_cell_length_a 9.3330(8)
_cell_length_b 9.3330(8)
_cell_length_c 4.2276(3)
_cell_measurement_reflns_used 6163
_cell_measurement_temperature 293
_cell_measurement_theta_max 33.60
_cell_measurement_theta_min 4.37
_cell_volume 318.91(4)
_diffrn_ambient_temperature 293
_diffrn_measured_fraction_theta_full 0.99
_diffrn_measured_fraction_theta_max 0.99
_diffrn_measurement_device 'four-circle diffractometer'
_diffrn_measurement_device_type 'IPDS Stoe'
_diffrn_measurement_method '??integration method??'
_diffrn_radiation_monochromator graphite
_diffrn_radiation_probe x-ray
_diffrn_radiation_source 'X-ray tube'
_diffrn_radiation_type 'Mo K\a'
_diffrn_radiation_wavelength 0.71073
_diffrn_reflns_av_R_equivalents 0.0317
_diffrn_reflns_av_unetI/netI 0.0067
_diffrn_reflns_limit_h_max 14
_diffrn_reflns_limit_h_min -14
_diffrn_reflns_limit_k_max 14
_diffrn_reflns_limit_k_min -14
_diffrn_reflns_limit_l_max 6
_diffrn_reflns_limit_l_min -6
_diffrn_reflns_number 6815
_diffrn_reflns_theta_full 33.42
_diffrn_reflns_theta_max 33.42
_diffrn_reflns_theta_min 2.52
_exptl_absorpt_coefficient_mu 17.1
_exptl_absorpt_correction_T_max 0.6422
_exptl_absorpt_correction_T_min 0.3704
_exptl_absorpt_correction_type numerical
_exptl_crystal_colour silver
_exptl_crystal_density_diffrn 5.93
_exptl_crystal_description block
_exptl_crystal_F_000 505
_exptl_crystal_size_max 0.050
_exptl_crystal_size_mid 0.030
_exptl_crystal_size_min 0.025
_refine_diff_density_max 0.39
_refine_diff_density_min -0.44
_refine_ls_extinction_coef 174(19)
_refine_ls_extinction_method 'B-C type 1 Lorentzian isotropic (Becker & Coppens, 1974)'
_refine_ls_goodness_of_fit_gt 0.93
_refine_ls_goodness_of_fit_ref 0.90
_refine_ls_number_constraints 4
_refine_ls_number_parameters 19
_refine_ls_number_reflns 288
_refine_ls_number_restraints 0
_refine_ls_R_factor_all 0.0141
_refine_ls_R_factor_gt 0.0097
_refine_ls_shift/su_max 0.0005
_refine_ls_shift/su_mean 0.0001
_refine_ls_structure_factor_coef Fsqd
_refine_ls_weighting_details w=1/(\s^2^(I)+0.0004I^2^)
_refine_ls_weighting_scheme sigma
_refine_ls_wR_factor_gt 0.0231
_refine_ls_wR_factor_ref 0.0247
_reflns_number_gt 242
_reflns_number_total 288
_reflns_threshold_expression I>3\s(I)
_cod_data_source_file c9sc04315b2.cif
_cod_data_source_block I_CCDC9
_cod_depositor_comments
;
The following automatic conversions were performed:

'_diffrn_radiation_probe' value 'X-ray' changed to 'x-ray' according
to
/home/data/users/saulius/crontab/automatic-downloads/rss-feeds/RSC/lib/dictionaries/cif_core.dic
dictionary named 'cif_core.dic' version 2.4.2 from 2011-04-26.

Automatic conversion script
Id: cif_fix_values 4973 2017-02-22 13:04:09Z antanas 
;
_cod_original_sg_symbol_Hall '-P 6;-2'
_cod_database_code 1552437

loop_
_space_group_symop_id
_space_group_symop_operation_xyz
1 x,y,z
2 -y,x-y,z
3 -x+y,-x,z
4 -x,-y,z
5 y,-x+y,z
6 x-y,x,z
7 y,x,-z
8 x-y,-y,-z
9 -x,-x+y,-z
10 -y,-x,-z
11 -x+y,y,-z
12 x,x-y,-z
13 -x,-y,-z
14 y,-x+y,-z
15 x-y,x,-z
16 x,y,-z
17 -y,x-y,-z
18 -x+y,-x,-z
19 -y,-x,z
20 -x+y,y,z
21 x,x-y,z
22 y,x,z
23 x-y,-y,z
24 -x,-x+y,z

loop_
_atom_site_label
_atom_site_type_symbol
_atom_site_fract_x
_atom_site_fract_y
_atom_site_fract_z
_atom_site_adp_type
_atom_site_U_iso_or_equiv
_atom_site_site_symmetry_multiplicity
_atom_site_occupancy
_atom_site_calc_flag
Yb1 Yb 0.333333 0.666667 0.5 Uani 0.01043(11) 2 0.440(2) d
Ca1 Ca 0.333333 0.666667 0.5 Uani 0.01043(11) 2 0.560(2) d
Yb2 Yb 0 0 0 Uani 0.0126(3) 1 0.154(3) d
Ca2 Ca 0 0 0 Uani 0.0126(3) 1 0.846(3) d
Pd Pd 0.184330(12) 0.36866(2) 0 Uani 0.00884(8) 6 1 d
Al1 Al 0.30309(10) 0 0.5 Uani 0.0102(2) 6 1 d
Al2 Al 0.5 0 0 Uani 0.0101(3) 3 1 d

loop_
_atom_site_aniso_label
_atom_site_aniso_type_symbol
_atom_site_aniso_U_11
_atom_site_aniso_U_22
_atom_site_aniso_U_33
_atom_site_aniso_U_12
_atom_site_aniso_U_13
_atom_site_aniso_U_23
Yb1 Yb 0.00941(14) 0.00941(14) 0.0125(2) 0.00471(7) 0 0
Ca1 Ca 0.00941(14) 0.00941(14) 0.0125(2) 0.00471(7) 0 0
Yb2 Yb 0.0101(3) 0.0101(3) 0.0176(5) 0.00505(16) 0 0
Ca2 Ca 0.0101(3) 0.0101(3) 0.0176(5) 0.00505(16) 0 0
Pd Pd 0.00845(9) 0.01035(11) 0.00836(11) 0.00518(5) 0 0
Al1 Al 0.0132(3) 0.0088(3) 0.0072(3) 0.00440(17) 0 0
Al2 Al 0.0078(4) 0.0121(5) 0.0119(5) 0.0061(3) 0 0

loop_
_atom_type_symbol
_atom_type_scat_dispersion_real
_atom_type_scat_dispersion_imag
_atom_type_scat_source
Al 0.0645 0.0514 'International Tables Vol C tables 4.2.6.8 and 6.1.1.1'
Ca 0.2262 0.3064 'International Tables Vol C tables 4.2.6.8 and 6.1.1.1'
Pd -0.9988 1.0072 'International Tables Vol C tables 4.2.6.8 and 6.1.1.1'
Yb -0.3850 5.5486 'International Tables Vol C tables 4.2.6.8 and 6.1.1.1'

loop_
_geom_angle_atom_site_label_1
_geom_angle_atom_site_label_2
_geom_angle_atom_site_label_3
_geom_angle_site_symmetry_1
_geom_angle_site_symmetry_3
_geom_angle
Pd Yb1 Pd . 1_556 82.539(9)
Pd Yb1 Pd . 2_665 81.222(8)
Pd Yb1 Pd . 2_666 135.851(7)
Pd Yb1 Pd . 3_565 81.222(7)
Pd Yb1 Pd . 3_566 135.852(7)
Pd Yb1 Al1 . 1_565 128.384(9)
Pd Yb1 Al1 . 2_555 47.371(8)
Pd Yb1 Al1 . 3_665 93.229(12)
Pd Yb1 Al1 . 4_665 128.383(9)
Pd Yb1 Al1 . 5_565 93.229(12)
Pd Yb1 Al1 . 6_555 47.371(8)
Pd Yb1 Al2 . 1_565 100.614(8)
Pd Yb1 Al2 . 1_566 176.847(2)
Pd Yb1 Al2 . 2_555 45.347(4)
Pd Yb1 Al2 . 2_556 96.401(8)
Pd Yb1 Al2 . 3_665 45.346(6)
Pd Yb1 Al2 . 3_666 96.401(7)
Pd Yb1 Pd 1_556 2_665 135.851(7)
Pd Yb1 Pd 1_556 2_666 81.222(8)
Pd Yb1 Pd 1_556 3_565 135.852(7)
Pd Yb1 Pd 1_556 3_566 81.222(7)
Pd Yb1 Al1 1_556 1_565 128.384(9)
Pd Yb1 Al1 1_556 2_555 47.371(8)
Pd Yb1 Al1 1_556 3_665 93.229(12)
Pd Yb1 Al1 1_556 4_665 128.383(9)
Pd Yb1 Al1 1_556 5_565 93.229(12)
Pd Yb1 Al1 1_556 6_555 47.371(8)
Pd Yb1 Al2 1_556 1_565 176.847(2)
Pd Yb1 Al2 1_556 1_566 100.614(8)
Pd Yb1 Al2 1_556 2_555 96.401(8)
Pd Yb1 Al2 1_556 2_556 45.347(4)
Pd Yb1 Al2 1_556 3_665 96.401(7)
Pd Yb1 Al2 1_556 3_666 45.346(6)
Pd Yb1 Pd 2_665 2_666 82.539(9)
Pd Yb1 Pd 2_665 3_565 81.222(8)
Pd Yb1 Pd 2_665 3_566 135.852(7)
Pd Yb1 Al1 2_665 1_565 93.229(12)
Pd Yb1 Al1 2_665 2_555 128.383(9)
Pd Yb1 Al1 2_665 3_665 47.371(9)
Pd Yb1 Al1 2_665 4_665 47.371(8)
Pd Yb1 Al1 2_665 5_565 128.383(10)
Pd Yb1 Al1 2_665 6_555 93.229(13)
Pd Yb1 Al2 2_665 1_565 45.346(6)
Pd Yb1 Al2 2_665 1_566 96.401(8)
Pd Yb1 Al2 2_665 2_555 100.614(8)
Pd Yb1 Al2 2_665 2_556 176.847(2)
Pd Yb1 Al2 2_665 3_665 45.346(7)
Pd Yb1 Al2 2_665 3_666 96.401(7)
Pd Yb1 Pd 2_666 3_565 135.852(7)
Pd Yb1 Pd 2_666 3_566 81.222(8)
Pd Yb1 Al1 2_666 1_565 93.229(12)
Pd Yb1 Al1 2_666 2_555 128.383(9)
Pd Yb1 Al1 2_666 3_665 47.371(9)
Pd Yb1 Al1 2_666 4_665 47.371(8)
Pd Yb1 Al1 2_666 5_565 128.383(10)
Pd Yb1 Al1 2_666 6_555 93.229(13)
Pd Yb1 Al2 2_666 1_565 96.401(8)
Pd Yb1 Al2 2_666 1_566 45.346(6)
Pd Yb1 Al2 2_666 2_555 176.847(2)
Pd Yb1 Al2 2_666 2_556 100.614(8)
Pd Yb1 Al2 2_666 3_665 96.401(7)
Pd Yb1 Al2 2_666 3_666 45.346(7)
Pd Yb1 Pd 3_565 3_566 82.539(6)
Pd Yb1 Al1 3_565 1_565 47.371(7)
Pd Yb1 Al1 3_565 2_555 93.229(12)
Pd Yb1 Al1 3_565 3_665 128.383(9)
Pd Yb1 Al1 3_565 4_665 93.229(12)
Pd Yb1 Al1 3_565 5_565 47.371(7)
Pd Yb1 Al1 3_565 6_555 128.383(9)
Pd Yb1 Al2 3_565 1_565 45.347(6)
Pd Yb1 Al2 3_565 1_566 96.401(6)
Pd Yb1 Al2 3_565 2_555 45.346(6)
Pd Yb1 Al2 3_565 2_556 96.401(7)
Pd Yb1 Al2 3_565 3_665 100.614(5)
Pd Yb1 Al2 3_565 3_666 176.847(3)
Pd Yb1 Al1 3_566 1_565 47.371(7)
Pd Yb1 Al1 3_566 2_555 93.229(12)
Pd Yb1 Al1 3_566 3_665 128.383(9)
Pd Yb1 Al1 3_566 4_665 93.229(12)
Pd Yb1 Al1 3_566 5_565 47.371(7)
Pd Yb1 Al1 3_566 6_555 128.383(9)
Pd Yb1 Al2 3_566 1_565 96.401(6)
Pd Yb1 Al2 3_566 1_566 45.347(6)
Pd Yb1 Al2 3_566 2_555 96.401(7)
Pd Yb1 Al2 3_566 2_556 45.346(6)
Pd Yb1 Al2 3_566 3_665 176.847(3)
Pd Yb1 Al2 3_566 3_666 100.614(5)
Al1 Yb1 Al1 1_565 2_555 120.00(2)
Al1 Yb1 Al1 1_565 3_665 120.00(2)
Al1 Yb1 Al1 1_565 4_665 68.60(2)
Al1 Yb1 Al1 1_565 5_565 51.40(2)
Al1 Yb1 Al1 1_565 6_555 171.40(2)
Al1 Yb1 Al2 1_565 1_565 49.462(9)
Al1 Yb1 Al2 1_565 1_566 49.462(9)
Al1 Yb1 Al2 1_565 2_555 86.620(12)
Al1 Yb1 Al2 1_565 2_556 86.620(12)
Al1 Yb1 Al2 1_565 3_665 135.147(7)
Al1 Yb1 Al2 1_565 3_666 135.147(7)
Al1 Yb1 Al1 2_555 3_665 120.00(2)
Al1 Yb1 Al1 2_555 4_665 171.403(19)
Al1 Yb1 Al1 2_555 5_565 68.60(2)
Al1 Yb1 Al1 2_555 6_555 51.40(2)
Al1 Yb1 Al2 2_555 1_565 135.147(8)
Al1 Yb1 Al2 2_555 1_566 135.147(8)
Al1 Yb1 Al2 2_555 2_555 49.462(9)
Al1 Yb1 Al2 2_555 2_556 49.462(9)
Al1 Yb1 Al2 2_555 3_665 86.619(12)
Al1 Yb1 Al2 2_555 3_666 86.619(12)
Al1 Yb1 Al1 3_665 4_665 51.40(2)
Al1 Yb1 Al1 3_665 5_565 171.40(2)
Al1 Yb1 Al1 3_665 6_555 68.60(2)
Al1 Yb1 Al2 3_665 1_565 86.619(13)
Al1 Yb1 Al2 3_665 1_566 86.619(13)
Al1 Yb1 Al2 3_665 2_555 135.147(8)
Al1 Yb1 Al2 3_665 2_556 135.147(8)
Al1 Yb1 Al2 3_665 3_665 49.462(9)
Al1 Yb1 Al2 3_665 3_666 49.462(9)
Al1 Yb1 Al1 4_665 5_565 120.00(2)
Al1 Yb1 Al1 4_665 6_555 120.00(2)
Al1 Yb1 Al2 4_665 1_565 49.462(9)
Al1 Yb1 Al2 4_665 1_566 49.462(9)
Al1 Yb1 Al2 4_665 2_555 135.147(8)
Al1 Yb1 Al2 4_665 2_556 135.147(8)
Al1 Yb1 Al2 4_665 3_665 86.619(12)
Al1 Yb1 Al2 4_665 3_666 86.619(12)
Al1 Yb1 Al1 5_565 6_555 120.00(2)
Al1 Yb1 Al2 5_565 1_565 86.620(12)
Al1 Yb1 Al2 5_565 1_566 86.620(12)
Al1 Yb1 Al2 5_565 2_555 49.462(9)
Al1 Yb1 Al2 5_565 2_556 49.462(9)
Al1 Yb1 Al2 5_565 3_665 135.147(7)
Al1 Yb1 Al2 5_565 3_666 135.147(7)
Al1 Yb1 Al2 6_555 1_565 135.147(8)
Al1 Yb1 Al2 6_555 1_566 135.147(8)
Al1 Yb1 Al2 6_555 2_555 86.619(13)
Al1 Yb1 Al2 6_555 2_556 86.619(13)
Al1 Yb1 Al2 6_555 3_665 49.462(9)
Al1 Yb1 Al2 6_555 3_666 49.462(9)
Al2 Yb1 Al2 1_565 1_566 76.234(8)
Al2 Yb1 Al2 1_565 2_555 85.898(8)
Al2 Yb1 Al2 1_565 2_556 133.671(3)
Al2 Yb1 Al2 1_565 3_665 85.898(6)
Al2 Yb1 Al2 1_565 3_666 133.670(6)
Al2 Yb1 Al2 1_566 2_555 133.671(3)
Al2 Yb1 Al2 1_566 2_556 85.898(8)
Al2 Yb1 Al2 1_566 3_665 133.670(6)
Al2 Yb1 Al2 1_566 3_666 85.898(6)
Al2 Yb1 Al2 2_555 2_556 76.234(8)
Al2 Yb1 Al2 2_555 3_665 85.898(6)
Al2 Yb1 Al2 2_555 3_666 133.670(6)
Al2 Yb1 Al2 2_556 3_665 133.670(6)
Al2 Yb1 Al2 2_556 3_666 85.898(6)
Al2 Yb1 Al2 3_665 3_666 76.233(5)
Pd Ca1 Pd . 1_556 82.539(9)
Pd Ca1 Pd . 2_665 81.222(8)
Pd Ca1 Pd . 2_666 135.851(7)
Pd Ca1 Pd . 3_565 81.222(7)
Pd Ca1 Pd . 3_566 135.852(7)
Pd Ca1 Al1 . 1_565 128.384(9)
Pd Ca1 Al1 . 2_555 47.371(8)
Pd Ca1 Al1 . 3_665 93.229(12)
Pd Ca1 Al1 . 4_665 128.383(9)
Pd Ca1 Al1 . 5_565 93.229(12)
Pd Ca1 Al1 . 6_555 47.371(8)
Pd Ca1 Al2 . 1_565 100.614(8)
Pd Ca1 Al2 . 1_566 176.847(2)
Pd Ca1 Al2 . 2_555 45.347(4)
Pd Ca1 Al2 . 2_556 96.401(8)
Pd Ca1 Al2 . 3_665 45.346(6)
Pd Ca1 Al2 . 3_666 96.401(7)
Pd Ca1 Pd 1_556 2_665 135.851(7)
Pd Ca1 Pd 1_556 2_666 81.222(8)
Pd Ca1 Pd 1_556 3_565 135.852(7)
Pd Ca1 Pd 1_556 3_566 81.222(7)
Pd Ca1 Al1 1_556 1_565 128.384(9)
Pd Ca1 Al1 1_556 2_555 47.371(8)
Pd Ca1 Al1 1_556 3_665 93.229(12)
Pd Ca1 Al1 1_556 4_665 128.383(9)
Pd Ca1 Al1 1_556 5_565 93.229(12)
Pd Ca1 Al1 1_556 6_555 47.371(8)
Pd Ca1 Al2 1_556 1_565 176.847(2)
Pd Ca1 Al2 1_556 1_566 100.614(8)
Pd Ca1 Al2 1_556 2_555 96.401(8)
Pd Ca1 Al2 1_556 2_556 45.347(4)
Pd Ca1 Al2 1_556 3_665 96.401(7)
Pd Ca1 Al2 1_556 3_666 45.346(6)
Pd Ca1 Pd 2_665 2_666 82.539(9)
Pd Ca1 Pd 2_665 3_565 81.222(8)
Pd Ca1 Pd 2_665 3_566 135.852(7)
Pd Ca1 Al1 2_665 1_565 93.229(12)
Pd Ca1 Al1 2_665 2_555 128.383(9)
Pd Ca1 Al1 2_665 3_665 47.371(9)
Pd Ca1 Al1 2_665 4_665 47.371(8)
Pd Ca1 Al1 2_665 5_565 128.383(10)
Pd Ca1 Al1 2_665 6_555 93.229(13)
Pd Ca1 Al2 2_665 1_565 45.346(6)
Pd Ca1 Al2 2_665 1_566 96.401(8)
Pd Ca1 Al2 2_665 2_555 100.614(8)
Pd Ca1 Al2 2_665 2_556 176.847(2)
Pd Ca1 Al2 2_665 3_665 45.346(7)
Pd Ca1 Al2 2_665 3_666 96.401(7)
Pd Ca1 Pd 2_666 3_565 135.852(7)
Pd Ca1 Pd 2_666 3_566 81.222(8)
Pd Ca1 Al1 2_666 1_565 93.229(12)
Pd Ca1 Al1 2_666 2_555 128.383(9)
Pd Ca1 Al1 2_666 3_665 47.371(9)
Pd Ca1 Al1 2_666 4_665 47.371(8)
Pd Ca1 Al1 2_666 5_565 128.383(10)
Pd Ca1 Al1 2_666 6_555 93.229(13)
Pd Ca1 Al2 2_666 1_565 96.401(8)
Pd Ca1 Al2 2_666 1_566 45.346(6)
Pd Ca1 Al2 2_666 2_555 176.847(2)
Pd Ca1 Al2 2_666 2_556 100.614(8)
Pd Ca1 Al2 2_666 3_665 96.401(7)
Pd Ca1 Al2 2_666 3_666 45.346(7)
Pd Ca1 Pd 3_565 3_566 82.539(6)
Pd Ca1 Al1 3_565 1_565 47.371(7)
Pd Ca1 Al1 3_565 2_555 93.229(12)
Pd Ca1 Al1 3_565 3_665 128.383(9)
Pd Ca1 Al1 3_565 4_665 93.229(12)
Pd Ca1 Al1 3_565 5_565 47.371(7)
Pd Ca1 Al1 3_565 6_555 128.383(9)
Pd Ca1 Al2 3_565 1_565 45.347(6)
Pd Ca1 Al2 3_565 1_566 96.401(6)
Pd Ca1 Al2 3_565 2_555 45.346(6)
Pd Ca1 Al2 3_565 2_556 96.401(7)
Pd Ca1 Al2 3_565 3_665 100.614(5)
Pd Ca1 Al2 3_565 3_666 176.847(3)
Pd Ca1 Al1 3_566 1_565 47.371(7)
Pd Ca1 Al1 3_566 2_555 93.229(12)
Pd Ca1 Al1 3_566 3_665 128.383(9)
Pd Ca1 Al1 3_566 4_665 93.229(12)
Pd Ca1 Al1 3_566 5_565 47.371(7)
Pd Ca1 Al1 3_566 6_555 128.383(9)
Pd Ca1 Al2 3_566 1_565 96.401(6)
Pd Ca1 Al2 3_566 1_566 45.347(6)
Pd Ca1 Al2 3_566 2_555 96.401(7)
Pd Ca1 Al2 3_566 2_556 45.346(6)
Pd Ca1 Al2 3_566 3_665 176.847(3)
Pd Ca1 Al2 3_566 3_666 100.614(5)
Al1 Ca1 Al1 1_565 2_555 120.00(2)
Al1 Ca1 Al1 1_565 3_665 120.00(2)
Al1 Ca1 Al1 1_565 4_665 68.60(2)
Al1 Ca1 Al1 1_565 5_565 51.40(2)
Al1 Ca1 Al1 1_565 6_555 171.40(2)
Al1 Ca1 Al2 1_565 1_565 49.462(9)
Al1 Ca1 Al2 1_565 1_566 49.462(9)
Al1 Ca1 Al2 1_565 2_555 86.620(12)
Al1 Ca1 Al2 1_565 2_556 86.620(12)
Al1 Ca1 Al2 1_565 3_665 135.147(7)
Al1 Ca1 Al2 1_565 3_666 135.147(7)
Al1 Ca1 Al1 2_555 3_665 120.00(2)
Al1 Ca1 Al1 2_555 4_665 171.403(19)
Al1 Ca1 Al1 2_555 5_565 68.60(2)
Al1 Ca1 Al1 2_555 6_555 51.40(2)
Al1 Ca1 Al2 2_555 1_565 135.147(8)
Al1 Ca1 Al2 2_555 1_566 135.147(8)
Al1 Ca1 Al2 2_555 2_555 49.462(9)
Al1 Ca1 Al2 2_555 2_556 49.462(9)
Al1 Ca1 Al2 2_555 3_665 86.619(12)
Al1 Ca1 Al2 2_555 3_666 86.619(12)
Al1 Ca1 Al1 3_665 4_665 51.40(2)
Al1 Ca1 Al1 3_665 5_565 171.40(2)
Al1 Ca1 Al1 3_665 6_555 68.60(2)
Al1 Ca1 Al2 3_665 1_565 86.619(13)
Al1 Ca1 Al2 3_665 1_566 86.619(13)
Al1 Ca1 Al2 3_665 2_555 135.147(8)
Al1 Ca1 Al2 3_665 2_556 135.147(8)
Al1 Ca1 Al2 3_665 3_665 49.462(9)
Al1 Ca1 Al2 3_665 3_666 49.462(9)
Al1 Ca1 Al1 4_665 5_565 120.00(2)
Al1 Ca1 Al1 4_665 6_555 120.00(2)
Al1 Ca1 Al2 4_665 1_565 49.462(9)
Al1 Ca1 Al2 4_665 1_566 49.462(9)
Al1 Ca1 Al2 4_665 2_555 135.147(8)
Al1 Ca1 Al2 4_665 2_556 135.147(8)
Al1 Ca1 Al2 4_665 3_665 86.619(12)
Al1 Ca1 Al2 4_665 3_666 86.619(12)
Al1 Ca1 Al1 5_565 6_555 120.00(2)
Al1 Ca1 Al2 5_565 1_565 86.620(12)
Al1 Ca1 Al2 5_565 1_566 86.620(12)
Al1 Ca1 Al2 5_565 2_555 49.462(9)
Al1 Ca1 Al2 5_565 2_556 49.462(9)
Al1 Ca1 Al2 5_565 3_665 135.147(7)
Al1 Ca1 Al2 5_565 3_666 135.147(7)
Al1 Ca1 Al2 6_555 1_565 135.147(8)
Al1 Ca1 Al2 6_555 1_566 135.147(8)
Al1 Ca1 Al2 6_555 2_555 86.619(13)
Al1 Ca1 Al2 6_555 2_556 86.619(13)
Al1 Ca1 Al2 6_555 3_665 49.462(9)
Al1 Ca1 Al2 6_555 3_666 49.462(9)
Al2 Ca1 Al2 1_565 1_566 76.234(8)
Al2 Ca1 Al2 1_565 2_555 85.898(8)
Al2 Ca1 Al2 1_565 2_556 133.671(3)
Al2 Ca1 Al2 1_565 3_665 85.898(6)
Al2 Ca1 Al2 1_565 3_666 133.670(6)
Al2 Ca1 Al2 1_566 2_555 133.671(3)
Al2 Ca1 Al2 1_566 2_556 85.898(8)
Al2 Ca1 Al2 1_566 3_665 133.670(6)
Al2 Ca1 Al2 1_566 3_666 85.898(6)
Al2 Ca1 Al2 2_555 2_556 76.234(8)
Al2 Ca1 Al2 2_555 3_665 85.898(6)
Al2 Ca1 Al2 2_555 3_666 133.670(6)
Al2 Ca1 Al2 2_556 3_665 133.670(6)
Al2 Ca1 Al2 2_556 3_666 85.898(6)
Al2 Ca1 Al2 3_665 3_666 76.233(5)
Pd Yb2 Pd . 2_555 120.000(8)
Pd Yb2 Pd . 3_555 120.000(8)
Pd Yb2 Pd . 4_555 180.0(5)
Pd Yb2 Pd . 5_555 60.000(8)
Pd Yb2 Pd . 6_555 60.000(8)
Pd Yb2 Al1 . 1_554 90.000(6)
Pd Yb2 Al1 . . 90.000(6)
Pd Yb2 Al1 . 2_554 46.074(8)
Pd Yb2 Al1 . 2_555 46.074(8)
Pd Yb2 Al1 . 3_554 133.926(14)
Pd Yb2 Al1 . 3_555 133.926(14)
Pd Yb2 Al1 . 4_554 90.000(6)
Pd Yb2 Al1 . 4_555 90.000(6)
Pd Yb2 Al1 . 5_554 133.926(8)
Pd Yb2 Al1 . 5_555 133.926(8)
Pd Yb2 Al1 . 6_554 46.074(14)
Pd Yb2 Al1 . 6_555 46.074(14)
Pd Yb2 Pd 2_555 3_555 120.000(9)
Pd Yb2 Pd 2_555 4_555 60.000(8)
Pd Yb2 Pd 2_555 5_555 180.0(5)
Pd Yb2 Pd 2_555 6_555 60.000(9)
Pd Yb2 Al1 2_555 1_554 133.926(8)
Pd Yb2 Al1 2_555 . 133.926(8)
Pd Yb2 Al1 2_555 2_554 90.000(7)
Pd Yb2 Al1 2_555 2_555 90.000(7)
Pd Yb2 Al1 2_555 3_554 46.074(15)
Pd Yb2 Al1 2_555 3_555 46.074(15)
Pd Yb2 Al1 2_555 4_554 46.074(8)
Pd Yb2 Al1 2_555 4_555 46.074(8)
Pd Yb2 Al1 2_555 5_554 90.000(7)
Pd Yb2 Al1 2_555 5_555 90.000(7)
Pd Yb2 Al1 2_555 6_554 133.926(15)
Pd Yb2 Al1 2_555 6_555 133.926(15)
Pd Yb2 Pd 3_555 4_555 60.000(8)
Pd Yb2 Pd 3_555 5_555 60.000(9)
Pd Yb2 Pd 3_555 6_555 180.0(5)
Pd Yb2 Al1 3_555 1_554 46.074(7)
Pd Yb2 Al1 3_555 . 46.074(7)
Pd Yb2 Al1 3_555 2_554 133.926(7)
Pd Yb2 Al1 3_555 2_555 133.926(7)
Pd Yb2 Al1 3_555 3_554 90.00(2)
Pd Yb2 Al1 3_555 3_555 90.00(2)
Pd Yb2 Al1 3_555 4_554 133.926(7)
Pd Yb2 Al1 3_555 4_555 133.926(7)
Pd Yb2 Al1 3_555 5_554 46.074(7)
Pd Yb2 Al1 3_555 5_555 46.074(7)
Pd Yb2 Al1 3_555 6_554 90.00(2)
Pd Yb2 Al1 3_555 6_555 90.00(2)
Pd Yb2 Pd 4_555 5_555 120.000(8)
Pd Yb2 Pd 4_555 6_555 120.000(8)
Pd Yb2 Al1 4_555 1_554 90.000(6)
Pd Yb2 Al1 4_555 . 90.000(6)
Pd Yb2 Al1 4_555 2_554 133.926(8)
Pd Yb2 Al1 4_555 2_555 133.926(8)
Pd Yb2 Al1 4_555 3_554 46.074(14)
Pd Yb2 Al1 4_555 3_555 46.074(14)
Pd Yb2 Al1 4_555 4_554 90.000(6)
Pd Yb2 Al1 4_555 4_555 90.000(6)
Pd Yb2 Al1 4_555 5_554 46.074(8)
Pd Yb2 Al1 4_555 5_555 46.074(8)
Pd Yb2 Al1 4_555 6_554 133.926(14)
Pd Yb2 Al1 4_555 6_555 133.926(14)
Pd Yb2 Pd 5_555 6_555 120.000(9)
Pd Yb2 Al1 5_555 1_554 46.074(8)
Pd Yb2 Al1 5_555 . 46.074(8)
Pd Yb2 Al1 5_555 2_554 90.000(7)
Pd Yb2 Al1 5_555 2_555 90.000(7)
Pd Yb2 Al1 5_555 3_554 133.926(15)
Pd Yb2 Al1 5_555 3_555 133.926(15)
Pd Yb2 Al1 5_555 4_554 133.926(8)
Pd Yb2 Al1 5_555 4_555 133.926(8)
Pd Yb2 Al1 5_555 5_554 90.000(7)
Pd Yb2 Al1 5_555 5_555 90.000(7)
Pd Yb2 Al1 5_555 6_554 46.074(15)
Pd Yb2 Al1 5_555 6_555 46.074(15)
Pd Yb2 Al1 6_555 1_554 133.926(7)
Pd Yb2 Al1 6_555 . 133.926(7)
Pd Yb2 Al1 6_555 2_554 46.074(7)
Pd Yb2 Al1 6_555 2_555 46.074(7)
Pd Yb2 Al1 6_555 3_554 90.00(2)
Pd Yb2 Al1 6_555 3_555 90.00(2)
Pd Yb2 Al1 6_555 4_554 46.074(7)
Pd Yb2 Al1 6_555 4_555 46.074(7)
Pd Yb2 Al1 6_555 5_554 133.926(7)
Pd Yb2 Al1 6_555 5_555 133.926(7)
Pd Yb2 Al1 6_555 6_554 90.00(2)
Pd Yb2 Al1 6_555 6_555 90.00(2)
Al1 Yb2 Al1 1_554 . 73.538(14)
Al1 Yb2 Al1 1_554 2_554 87.853(10)
Al1 Yb2 Al1 1_554 2_555 132.778(7)
Al1 Yb2 Al1 1_554 3_554 87.853(17)
Al1 Yb2 Al1 1_554 3_555 132.778(18)
Al1 Yb2 Al1 1_554 4_554 106.462(14)
Al1 Yb2 Al1 1_554 4_555 180.0(5)
Al1 Yb2 Al1 1_554 5_554 47.222(7)
Al1 Yb2 Al1 1_554 5_555 92.147(10)
Al1 Yb2 Al1 1_554 6_554 47.222(18)
Al1 Yb2 Al1 1_554 6_555 92.147(17)
Al1 Yb2 Al1 . 2_554 132.778(7)
Al1 Yb2 Al1 . 2_555 87.853(10)
Al1 Yb2 Al1 . 3_554 132.778(18)
Al1 Yb2 Al1 . 3_555 87.853(17)
Al1 Yb2 Al1 . 4_554 180.0(5)
Al1 Yb2 Al1 . 4_555 106.462(14)
Al1 Yb2 Al1 . 5_554 92.147(10)
Al1 Yb2 Al1 . 5_555 47.222(7)
Al1 Yb2 Al1 . 6_554 92.147(17)
Al1 Yb2 Al1 . 6_555 47.222(18)
Al1 Yb2 Al1 2_554 2_555 73.538(14)
Al1 Yb2 Al1 2_554 3_554 87.853(17)
Al1 Yb2 Al1 2_554 3_555 132.778(18)
Al1 Yb2 Al1 2_554 4_554 47.222(7)
Al1 Yb2 Al1 2_554 4_555 92.147(10)
Al1 Yb2 Al1 2_554 5_554 106.462(14)
Al1 Yb2 Al1 2_554 5_555 180.0(5)
Al1 Yb2 Al1 2_554 6_554 47.222(18)
Al1 Yb2 Al1 2_554 6_555 92.147(17)
Al1 Yb2 Al1 2_555 3_554 132.778(18)
Al1 Yb2 Al1 2_555 3_555 87.853(17)
Al1 Yb2 Al1 2_555 4_554 92.147(10)
Al1 Yb2 Al1 2_555 4_555 47.222(7)
Al1 Yb2 Al1 2_555 5_554 180.0(5)
Al1 Yb2 Al1 2_555 5_555 106.462(14)
Al1 Yb2 Al1 2_555 6_554 92.147(17)
Al1 Yb2 Al1 2_555 6_555 47.222(18)
Al1 Yb2 Al1 3_554 3_555 73.538(12)
Al1 Yb2 Al1 3_554 4_554 47.222(18)
Al1 Yb2 Al1 3_554 4_555 92.147(17)
Al1 Yb2 Al1 3_554 5_554 47.222(18)
Al1 Yb2 Al1 3_554 5_555 92.147(17)
Al1 Yb2 Al1 3_554 6_554 106.462(12)
Al1 Yb2 Al1 3_554 6_555 180.0(5)
Al1 Yb2 Al1 3_555 4_554 92.147(17)
Al1 Yb2 Al1 3_555 4_555 47.222(18)
Al1 Yb2 Al1 3_555 5_554 92.147(17)
Al1 Yb2 Al1 3_555 5_555 47.222(18)
Al1 Yb2 Al1 3_555 6_554 180.0(5)
Al1 Yb2 Al1 3_555 6_555 106.462(12)
Al1 Yb2 Al1 4_554 4_555 73.538(14)
Al1 Yb2 Al1 4_554 5_554 87.853(10)
Al1 Yb2 Al1 4_554 5_555 132.778(7)
Al1 Yb2 Al1 4_554 6_554 87.853(17)
Al1 Yb2 Al1 4_554 6_555 132.778(18)
Al1 Yb2 Al1 4_555 5_554 132.778(7)
Al1 Yb2 Al1 4_555 5_555 87.853(10)
Al1 Yb2 Al1 4_555 6_554 132.778(18)
Al1 Yb2 Al1 4_555 6_555 87.853(17)
Al1 Yb2 Al1 5_554 5_555 73.538(14)
Al1 Yb2 Al1 5_554 6_554 87.853(17)
Al1 Yb2 Al1 5_554 6_555 132.778(18)
Al1 Yb2 Al1 5_555 6_554 132.778(18)
Al1 Yb2 Al1 5_555 6_555 87.853(17)
Al1 Yb2 Al1 6_554 6_555 73.538(12)
Pd Ca2 Pd . 2_555 120.000(8)
Pd Ca2 Pd . 3_555 120.000(8)
Pd Ca2 Pd . 4_555 180.0(5)
Pd Ca2 Pd . 5_555 60.000(8)
Pd Ca2 Pd . 6_555 60.000(8)
Pd Ca2 Al1 . 1_554 90.000(6)
Pd Ca2 Al1 . . 90.000(6)
Pd Ca2 Al1 . 2_554 46.074(8)
Pd Ca2 Al1 . 2_555 46.074(8)
Pd Ca2 Al1 . 3_554 133.926(14)
Pd Ca2 Al1 . 3_555 133.926(14)
Pd Ca2 Al1 . 4_554 90.000(6)
Pd Ca2 Al1 . 4_555 90.000(6)
Pd Ca2 Al1 . 5_554 133.926(8)
Pd Ca2 Al1 . 5_555 133.926(8)
Pd Ca2 Al1 . 6_554 46.074(14)
Pd Ca2 Al1 . 6_555 46.074(14)
Pd Ca2 Pd 2_555 3_555 120.000(9)
Pd Ca2 Pd 2_555 4_555 60.000(8)
Pd Ca2 Pd 2_555 5_555 180.0(5)
Pd Ca2 Pd 2_555 6_555 60.000(9)
Pd Ca2 Al1 2_555 1_554 133.926(8)
Pd Ca2 Al1 2_555 . 133.926(8)
Pd Ca2 Al1 2_555 2_554 90.000(7)
Pd Ca2 Al1 2_555 2_555 90.000(7)
Pd Ca2 Al1 2_555 3_554 46.074(15)
Pd Ca2 Al1 2_555 3_555 46.074(15)
Pd Ca2 Al1 2_555 4_554 46.074(8)
Pd Ca2 Al1 2_555 4_555 46.074(8)
Pd Ca2 Al1 2_555 5_554 90.000(7)
Pd Ca2 Al1 2_555 5_555 90.000(7)
Pd Ca2 Al1 2_555 6_554 133.926(15)
Pd Ca2 Al1 2_555 6_555 133.926(15)
Pd Ca2 Pd 3_555 4_555 60.000(8)
Pd Ca2 Pd 3_555 5_555 60.000(9)
Pd Ca2 Pd 3_555 6_555 180.0(5)
Pd Ca2 Al1 3_555 1_554 46.074(7)
Pd Ca2 Al1 3_555 . 46.074(7)
Pd Ca2 Al1 3_555 2_554 133.926(7)
Pd Ca2 Al1 3_555 2_555 133.926(7)
Pd Ca2 Al1 3_555 3_554 90.00(2)
Pd Ca2 Al1 3_555 3_555 90.00(2)
Pd Ca2 Al1 3_555 4_554 133.926(7)
Pd Ca2 Al1 3_555 4_555 133.926(7)
Pd Ca2 Al1 3_555 5_554 46.074(7)
Pd Ca2 Al1 3_555 5_555 46.074(7)
Pd Ca2 Al1 3_555 6_554 90.00(2)
Pd Ca2 Al1 3_555 6_555 90.00(2)
Pd Ca2 Pd 4_555 5_555 120.000(8)
Pd Ca2 Pd 4_555 6_555 120.000(8)
Pd Ca2 Al1 4_555 1_554 90.000(6)
Pd Ca2 Al1 4_555 . 90.000(6)
Pd Ca2 Al1 4_555 2_554 133.926(8)
Pd Ca2 Al1 4_555 2_555 133.926(8)
Pd Ca2 Al1 4_555 3_554 46.074(14)
Pd Ca2 Al1 4_555 3_555 46.074(14)
Pd Ca2 Al1 4_555 4_554 90.000(6)
Pd Ca2 Al1 4_555 4_555 90.000(6)
Pd Ca2 Al1 4_555 5_554 46.074(8)
Pd Ca2 Al1 4_555 5_555 46.074(8)
Pd Ca2 Al1 4_555 6_554 133.926(14)
Pd Ca2 Al1 4_555 6_555 133.926(14)
Pd Ca2 Pd 5_555 6_555 120.000(9)
Pd Ca2 Al1 5_555 1_554 46.074(8)
Pd Ca2 Al1 5_555 . 46.074(8)
Pd Ca2 Al1 5_555 2_554 90.000(7)
Pd Ca2 Al1 5_555 2_555 90.000(7)
Pd Ca2 Al1 5_555 3_554 133.926(15)
Pd Ca2 Al1 5_555 3_555 133.926(15)
Pd Ca2 Al1 5_555 4_554 133.926(8)
Pd Ca2 Al1 5_555 4_555 133.926(8)
Pd Ca2 Al1 5_555 5_554 90.000(7)
Pd Ca2 Al1 5_555 5_555 90.000(7)
Pd Ca2 Al1 5_555 6_554 46.074(15)
Pd Ca2 Al1 5_555 6_555 46.074(15)
Pd Ca2 Al1 6_555 1_554 133.926(7)
Pd Ca2 Al1 6_555 . 133.926(7)
Pd Ca2 Al1 6_555 2_554 46.074(7)
Pd Ca2 Al1 6_555 2_555 46.074(7)
Pd Ca2 Al1 6_555 3_554 90.00(2)
Pd Ca2 Al1 6_555 3_555 90.00(2)
Pd Ca2 Al1 6_555 4_554 46.074(7)
Pd Ca2 Al1 6_555 4_555 46.074(7)
Pd Ca2 Al1 6_555 5_554 133.926(7)
Pd Ca2 Al1 6_555 5_555 133.926(7)
Pd Ca2 Al1 6_555 6_554 90.00(2)
Pd Ca2 Al1 6_555 6_555 90.00(2)
Al1 Ca2 Al1 1_554 . 73.538(14)
Al1 Ca2 Al1 1_554 2_554 87.853(10)
Al1 Ca2 Al1 1_554 2_555 132.778(7)
Al1 Ca2 Al1 1_554 3_554 87.853(17)
Al1 Ca2 Al1 1_554 3_555 132.778(18)
Al1 Ca2 Al1 1_554 4_554 106.462(14)
Al1 Ca2 Al1 1_554 4_555 180.0(5)
Al1 Ca2 Al1 1_554 5_554 47.222(7)
Al1 Ca2 Al1 1_554 5_555 92.147(10)
Al1 Ca2 Al1 1_554 6_554 47.222(18)
Al1 Ca2 Al1 1_554 6_555 92.147(17)
Al1 Ca2 Al1 . 2_554 132.778(7)
Al1 Ca2 Al1 . 2_555 87.853(10)
Al1 Ca2 Al1 . 3_554 132.778(18)
Al1 Ca2 Al1 . 3_555 87.853(17)
Al1 Ca2 Al1 . 4_554 180.0(5)
Al1 Ca2 Al1 . 4_555 106.462(14)
Al1 Ca2 Al1 . 5_554 92.147(10)
Al1 Ca2 Al1 . 5_555 47.222(7)
Al1 Ca2 Al1 . 6_554 92.147(17)
Al1 Ca2 Al1 . 6_555 47.222(18)
Al1 Ca2 Al1 2_554 2_555 73.538(14)
Al1 Ca2 Al1 2_554 3_554 87.853(17)
Al1 Ca2 Al1 2_554 3_555 132.778(18)
Al1 Ca2 Al1 2_554 4_554 47.222(7)
Al1 Ca2 Al1 2_554 4_555 92.147(10)
Al1 Ca2 Al1 2_554 5_554 106.462(14)
Al1 Ca2 Al1 2_554 5_555 180.0(5)
Al1 Ca2 Al1 2_554 6_554 47.222(18)
Al1 Ca2 Al1 2_554 6_555 92.147(17)
Al1 Ca2 Al1 2_555 3_554 132.778(18)
Al1 Ca2 Al1 2_555 3_555 87.853(17)
Al1 Ca2 Al1 2_555 4_554 92.147(10)
Al1 Ca2 Al1 2_555 4_555 47.222(7)
Al1 Ca2 Al1 2_555 5_554 180.0(5)
Al1 Ca2 Al1 2_555 5_555 106.462(14)
Al1 Ca2 Al1 2_555 6_554 92.147(17)
Al1 Ca2 Al1 2_555 6_555 47.222(18)
Al1 Ca2 Al1 3_554 3_555 73.538(12)
Al1 Ca2 Al1 3_554 4_554 47.222(18)
Al1 Ca2 Al1 3_554 4_555 92.147(17)
Al1 Ca2 Al1 3_554 5_554 47.222(18)
Al1 Ca2 Al1 3_554 5_555 92.147(17)
Al1 Ca2 Al1 3_554 6_554 106.462(12)
Al1 Ca2 Al1 3_554 6_555 180.0(5)
Al1 Ca2 Al1 3_555 4_554 92.147(17)
Al1 Ca2 Al1 3_555 4_555 47.222(18)
Al1 Ca2 Al1 3_555 5_554 92.147(17)
Al1 Ca2 Al1 3_555 5_555 47.222(18)
Al1 Ca2 Al1 3_555 6_554 180.0(5)
Al1 Ca2 Al1 3_555 6_555 106.462(12)
Al1 Ca2 Al1 4_554 4_555 73.538(14)
Al1 Ca2 Al1 4_554 5_554 87.853(10)
Al1 Ca2 Al1 4_554 5_555 132.778(7)
Al1 Ca2 Al1 4_554 6_554 87.853(17)
Al1 Ca2 Al1 4_554 6_555 132.778(18)
Al1 Ca2 Al1 4_555 5_554 132.778(7)
Al1 Ca2 Al1 4_555 5_555 87.853(10)
Al1 Ca2 Al1 4_555 6_554 132.778(18)
Al1 Ca2 Al1 4_555 6_555 87.853(17)
Al1 Ca2 Al1 5_554 5_555 73.538(14)
Al1 Ca2 Al1 5_554 6_554 87.853(17)
Al1 Ca2 Al1 5_554 6_555 132.778(18)
Al1 Ca2 Al1 5_555 6_554 132.778(18)
Al1 Ca2 Al1 5_555 6_555 87.853(17)
Al1 Ca2 Al1 6_554 6_555 73.538(12)
Yb1 Pd Yb1 1_554 . 82.539(9)
Yb1 Pd Ca1 1_554 1_554 0.0(5)
Yb1 Pd Ca1 1_554 . 82.539(9)
Yb1 Pd Yb2 1_554 . 138.730(5)
Yb1 Pd Ca2 1_554 . 138.730(5)
Yb1 Pd Pd 1_554 5_555 112.074(6)
Yb1 Pd Pd 1_554 6_555 112.074(7)
Yb1 Pd Al1 1_554 2_554 67.459(15)
Yb1 Pd Al1 1_554 2_555 133.63(2)
Yb1 Pd Al1 1_554 6_554 67.459(19)
Yb1 Pd Al1 1_554 6_555 133.630(16)
Yb1 Pd Al2 1_554 2_555 71.865(7)
Yb1 Pd Al2 1_554 3_665 71.865(6)
Yb1 Pd Ca1 . 1_554 82.539(9)
Yb1 Pd Ca1 . . 0.0(5)
Yb1 Pd Yb2 . . 138.730(5)
Yb1 Pd Ca2 . . 138.730(5)
Yb1 Pd Pd . 5_555 112.074(6)
Yb1 Pd Pd . 6_555 112.074(7)
Yb1 Pd Al1 . 2_554 133.63(2)
Yb1 Pd Al1 . 2_555 67.459(15)
Yb1 Pd Al1 . 6_554 133.630(16)
Yb1 Pd Al1 . 6_555 67.459(19)
Yb1 Pd Al2 . 2_555 71.865(7)
Yb1 Pd Al2 . 3_665 71.865(6)
Ca1 Pd Ca1 1_554 . 82.539(9)
Ca1 Pd Yb2 1_554 . 138.730(5)
Ca1 Pd Ca2 1_554 . 138.730(5)
Ca1 Pd Pd 1_554 5_555 112.074(6)
Ca1 Pd Pd 1_554 6_555 112.074(7)
Ca1 Pd Al1 1_554 2_554 67.459(15)
Ca1 Pd Al1 1_554 2_555 133.63(2)
Ca1 Pd Al1 1_554 6_554 67.459(19)
Ca1 Pd Al1 1_554 6_555 133.630(16)
Ca1 Pd Al2 1_554 2_555 71.865(7)
Ca1 Pd Al2 1_554 3_665 71.865(6)
Ca1 Pd Yb2 . . 138.730(5)
Ca1 Pd Ca2 . . 138.730(5)
Ca1 Pd Pd . 5_555 112.074(6)
Ca1 Pd Pd . 6_555 112.074(7)
Ca1 Pd Al1 . 2_554 133.63(2)
Ca1 Pd Al1 . 2_555 67.459(15)
Ca1 Pd Al1 . 6_554 133.630(16)
Ca1 Pd Al1 . 6_555 67.459(19)
Ca1 Pd Al2 . 2_555 71.865(7)
Ca1 Pd Al2 . 3_665 71.865(6)
Yb2 Pd Ca2 . . 0.0(5)
Yb2 Pd Pd . 5_555 60.000(9)
Yb2 Pd Pd . 6_555 60.000(7)
Yb2 Pd Al1 . 2_554 78.229(19)
Yb2 Pd Al1 . 2_555 78.229(19)
Yb2 Pd Al1 . 6_554 78.229(18)
Yb2 Pd Al1 . 6_555 78.229(18)
Yb2 Pd Al2 . 2_555 114.464(8)
Yb2 Pd Al2 . 3_665 114.464(10)
Ca2 Pd Pd . 5_555 60.000(9)
Ca2 Pd Pd . 6_555 60.000(7)
Ca2 Pd Al1 . 2_554 78.229(19)
Ca2 Pd Al1 . 2_555 78.229(19)
Ca2 Pd Al1 . 6_554 78.229(18)
Ca2 Pd Al1 . 6_555 78.229(18)
Ca2 Pd Al2 . 2_555 114.464(8)
Ca2 Pd Al2 . 3_665 114.464(10)
Pd Pd Pd 5_555 6_555 120.000(11)
Pd Pd Al1 5_555 2_554 111.684(19)
Pd Pd Al1 5_555 2_555 111.684(19)
Pd Pd Al1 5_555 6_554 55.01(2)
Pd Pd Al1 5_555 6_555 55.01(2)
Pd Pd Al2 5_555 2_555 174.464(7)
Pd Pd Al2 5_555 3_665 54.464(8)
Pd Pd Al1 6_555 2_554 55.007(4)
Pd Pd Al1 6_555 2_555 55.007(4)
Pd Pd Al1 6_555 6_554 111.684(16)
Pd Pd Al1 6_555 6_555 111.684(16)
Pd Pd Al2 6_555 2_555 54.464(8)
Pd Pd Al2 6_555 3_665 174.464(10)
Al1 Pd Al1 2_554 2_555 108.905(9)
Al1 Pd Al1 2_554 6_554 65.97(2)
Al1 Pd Al1 2_554 6_555 156.46(3)
Al1 Pd Al2 2_554 2_555 65.728(18)
Al1 Pd Al2 2_554 3_665 125.452(4)
Al1 Pd Al1 2_555 6_554 156.46(3)
Al1 Pd Al1 2_555 6_555 65.97(2)
Al1 Pd Al2 2_555 2_555 65.728(18)
Al1 Pd Al2 2_555 3_665 125.452(4)
Al1 Pd Al1 6_554 6_555 108.91(3)
Al1 Pd Al2 6_554 2_555 125.45(2)
Al1 Pd Al2 6_554 3_665 65.729(16)
Al1 Pd Al2 6_555 2_555 125.45(2)
Al1 Pd Al2 6_555 3_665 65.729(16)
Al2 Pd Al2 2_555 3_665 131.072(10)
Yb1 Al1 Yb1 1_545 4_665 111.40(3)
Yb1 Al1 Ca1 1_545 1_545 0.0(5)
Yb1 Al1 Ca1 1_545 4_665 111.40(3)
Yb1 Al1 Yb2 1_545 . 116.833(8)
Yb1 Al1 Yb2 1_545 1_556 116.833(8)
Yb1 Al1 Ca2 1_545 . 116.833(8)
Yb1 Al1 Ca2 1_545 1_556 116.833(8)
Yb1 Al1 Pd 1_545 3_555 65.171(10)
Yb1 Al1 Pd 1_545 3_556 65.171(10)
Yb1 Al1 Pd 1_545 5_555 121.843(17)
Yb1 Al1 Pd 1_545 5_556 121.843(17)
Yb1 Al1 Al1 1_545 4_655 55.702(14)
Yb1 Al1 Al1 1_545 5_555 64.298(18)
Yb1 Al1 Al1 1_545 6_555 175.70(3)
Yb1 Al1 Al2 1_545 . 68.302(15)
Yb1 Al1 Al2 1_545 1_556 68.302(15)
Yb1 Al1 Ca1 4_665 1_545 111.40(3)
Yb1 Al1 Ca1 4_665 4_665 0.0(5)
Yb1 Al1 Yb2 4_665 . 116.833(9)
Yb1 Al1 Yb2 4_665 1_556 116.833(9)
Yb1 Al1 Ca2 4_665 . 116.833(9)
Yb1 Al1 Ca2 4_665 1_556 116.833(9)
Yb1 Al1 Pd 4_665 3_555 121.843(17)
Yb1 Al1 Pd 4_665 3_556 121.843(17)
Yb1 Al1 Pd 4_665 5_555 65.171(9)
Yb1 Al1 Pd 4_665 5_556 65.171(9)
Yb1 Al1 Al1 4_665 4_655 55.702(15)
Yb1 Al1 Al1 4_665 5_555 175.70(3)
Yb1 Al1 Al1 4_665 6_555 64.298(18)
Yb1 Al1 Al2 4_665 . 68.302(15)
Yb1 Al1 Al2 4_665 1_556 68.302(15)
Ca1 Al1 Ca1 1_545 4_665 111.40(3)
Ca1 Al1 Yb2 1_545 . 116.833(8)
Ca1 Al1 Yb2 1_545 1_556 116.833(8)
Ca1 Al1 Ca2 1_545 . 116.833(8)
Ca1 Al1 Ca2 1_545 1_556 116.833(8)
Ca1 Al1 Pd 1_545 3_555 65.171(10)
Ca1 Al1 Pd 1_545 3_556 65.171(10)
Ca1 Al1 Pd 1_545 5_555 121.843(17)
Ca1 Al1 Pd 1_545 5_556 121.843(17)
Ca1 Al1 Al1 1_545 4_655 55.702(14)
Ca1 Al1 Al1 1_545 5_555 64.298(18)
Ca1 Al1 Al1 1_545 6_555 175.70(3)
Ca1 Al1 Al2 1_545 . 68.302(15)
Ca1 Al1 Al2 1_545 1_556 68.302(15)
Ca1 Al1 Yb2 4_665 . 116.833(9)
Ca1 Al1 Yb2 4_665 1_556 116.833(9)
Ca1 Al1 Ca2 4_665 . 116.833(9)
Ca1 Al1 Ca2 4_665 1_556 116.833(9)
Ca1 Al1 Pd 4_665 3_555 121.843(17)
Ca1 Al1 Pd 4_665 3_556 121.843(17)
Ca1 Al1 Pd 4_665 5_555 65.171(9)
Ca1 Al1 Pd 4_665 5_556 65.171(9)
Ca1 Al1 Al1 4_665 4_655 55.702(15)
Ca1 Al1 Al1 4_665 5_555 175.70(3)
Ca1 Al1 Al1 4_665 6_555 64.298(18)
Ca1 Al1 Al2 4_665 . 68.302(15)
Ca1 Al1 Al2 4_665 1_556 68.302(15)
Yb2 Al1 Yb2 . 1_556 73.538(19)
Yb2 Al1 Ca2 . . 0.0(5)
Yb2 Al1 Ca2 . 1_556 73.538(19)
Yb2 Al1 Pd . 3_555 55.697(14)
Yb2 Al1 Pd . 3_556 114.24(3)
Yb2 Al1 Pd . 5_555 55.697(14)
Yb2 Al1 Pd . 5_556 114.24(3)
Yb2 Al1 Al1 . 4_655 143.231(9)
Yb2 Al1 Al1 . 5_555 66.39(2)
Yb2 Al1 Al1 . 6_555 66.39(2)
Yb2 Al1 Al2 . . 94.235(8)
Yb2 Al1 Al2 . 1_556 167.77(2)
Yb2 Al1 Ca2 1_556 . 73.538(19)
Yb2 Al1 Ca2 1_556 1_556 0.0(5)
Yb2 Al1 Pd 1_556 3_555 114.24(3)
Yb2 Al1 Pd 1_556 3_556 55.697(14)
Yb2 Al1 Pd 1_556 5_555 114.24(3)
Yb2 Al1 Pd 1_556 5_556 55.697(14)
Yb2 Al1 Al1 1_556 4_655 143.231(9)
Yb2 Al1 Al1 1_556 5_555 66.39(2)
Yb2 Al1 Al1 1_556 6_555 66.39(2)
Yb2 Al1 Al2 1_556 . 167.77(2)
Yb2 Al1 Al2 1_556 1_556 94.235(8)
Ca2 Al1 Ca2 . 1_556 73.538(19)
Ca2 Al1 Pd . 3_555 55.697(14)
Ca2 Al1 Pd . 3_556 114.24(3)
Ca2 Al1 Pd . 5_555 55.697(14)
Ca2 Al1 Pd . 5_556 114.24(3)
Ca2 Al1 Al1 . 4_655 143.231(9)
Ca2 Al1 Al1 . 5_555 66.39(2)
Ca2 Al1 Al1 . 6_555 66.39(2)
Ca2 Al1 Al2 . . 94.235(8)
Ca2 Al1 Al2 . 1_556 167.77(2)
Ca2 Al1 Pd 1_556 3_555 114.24(3)
Ca2 Al1 Pd 1_556 3_556 55.697(14)
Ca2 Al1 Pd 1_556 5_555 114.24(3)
Ca2 Al1 Pd 1_556 5_556 55.697(14)
Ca2 Al1 Al1 1_556 4_655 143.231(9)
Ca2 Al1 Al1 1_556 5_555 66.39(2)
Ca2 Al1 Al1 1_556 6_555 66.39(2)
Ca2 Al1 Al2 1_556 . 167.77(2)
Ca2 Al1 Al2 1_556 1_556 94.235(8)
Pd Al1 Pd 3_555 3_556 108.905(10)
Pd Al1 Pd 3_555 5_555 69.986(9)
Pd Al1 Pd 3_555 5_556 169.03(4)
Pd Al1 Al1 3_555 4_655 95.48(2)
Pd Al1 Al1 3_555 5_555 57.015(9)
Pd Al1 Al1 3_555 6_555 116.67(2)
Pd Al1 Al2 3_555 . 56.542(11)
Pd Al1 Al2 3_555 1_556 132.59(3)
Pd Al1 Pd 3_556 5_555 169.03(4)
Pd Al1 Pd 3_556 5_556 69.986(9)
Pd Al1 Al1 3_556 4_655 95.48(2)
Pd Al1 Al1 3_556 5_555 57.015(9)
Pd Al1 Al1 3_556 6_555 116.67(2)
Pd Al1 Al2 3_556 . 132.59(3)
Pd Al1 Al2 3_556 1_556 56.542(11)
Pd Al1 Pd 5_555 5_556 108.905(11)
Pd Al1 Al1 5_555 4_655 95.48(2)
Pd Al1 Al1 5_555 5_555 116.67(2)
Pd Al1 Al1 5_555 6_555 57.015(10)
Pd Al1 Al2 5_555 . 56.541(10)
Pd Al1 Al2 5_555 1_556 132.59(3)
Pd Al1 Al1 5_556 4_655 95.48(2)
Pd Al1 Al1 5_556 5_555 116.67(2)
Pd Al1 Al1 5_556 6_555 57.015(10)
Pd Al1 Al2 5_556 . 132.59(3)
Pd Al1 Al2 5_556 1_556 56.541(10)
Al1 Al1 Al1 4_655 5_555 120.00(2)
Al1 Al1 Al1 4_655 6_555 120.00(2)
Al1 Al1 Al2 4_655 . 48.996(15)
Al1 Al1 Al2 4_655 1_556 48.996(15)
Al1 Al1 Al1 5_555 6_555 120.00(4)
Al1 Al1 Al2 5_555 . 109.151(12)
Al1 Al1 Al2 5_555 1_556 109.151(12)
Al1 Al1 Al2 6_555 . 109.151(11)
Al1 Al1 Al2 6_555 1_556 109.151(11)
Al2 Al1 Al2 . 1_556 97.99(3)
Yb1 Al2 Yb1 1_544 1_545 76.234(8)
Yb1 Al2 Yb1 1_544 4_664 103.766(8)
Yb1 Al2 Yb1 1_544 4_665 180.0(5)
Yb1 Al2 Ca1 1_544 1_544 0.0(5)
Yb1 Al2 Ca1 1_544 1_545 76.234(8)
Yb1 Al2 Ca1 1_544 4_664 103.766(8)
Yb1 Al2 Ca1 1_544 4_665 180.0(5)
Yb1 Al2 Pd 1_544 2_655 62.789(6)
Yb1 Al2 Pd 1_544 3_555 62.789(6)
Yb1 Al2 Pd 1_544 5_555 117.211(6)
Yb1 Al2 Pd 1_544 6_655 117.211(6)
Yb1 Al2 Al1 1_544 1_554 62.236(8)
Yb1 Al2 Al1 1_544 . 117.764(9)
Yb1 Al2 Al1 1_544 4_654 62.236(9)
Yb1 Al2 Al1 1_544 4_655 117.764(8)
Yb1 Al2 Yb1 1_545 4_664 180.0(5)
Yb1 Al2 Yb1 1_545 4_665 103.766(8)
Yb1 Al2 Ca1 1_545 1_544 76.234(8)
Yb1 Al2 Ca1 1_545 1_545 0.0(5)
Yb1 Al2 Ca1 1_545 4_664 180.0(5)
Yb1 Al2 Ca1 1_545 4_665 103.766(8)
Yb1 Al2 Pd 1_545 2_655 62.789(6)
Yb1 Al2 Pd 1_545 3_555 62.789(6)
Yb1 Al2 Pd 1_545 5_555 117.211(6)
Yb1 Al2 Pd 1_545 6_655 117.211(6)
Yb1 Al2 Al1 1_545 1_554 117.764(9)
Yb1 Al2 Al1 1_545 . 62.236(8)
Yb1 Al2 Al1 1_545 4_654 117.764(8)
Yb1 Al2 Al1 1_545 4_655 62.236(9)
Yb1 Al2 Yb1 4_664 4_665 76.234(8)
Yb1 Al2 Ca1 4_664 1_544 103.766(8)
Yb1 Al2 Ca1 4_664 1_545 180.0(5)
Yb1 Al2 Ca1 4_664 4_664 0.0(5)
Yb1 Al2 Ca1 4_664 4_665 76.234(8)
Yb1 Al2 Pd 4_664 2_655 117.211(6)
Yb1 Al2 Pd 4_664 3_555 117.211(6)
Yb1 Al2 Pd 4_664 5_555 62.789(6)
Yb1 Al2 Pd 4_664 6_655 62.789(6)
Yb1 Al2 Al1 4_664 1_554 62.236(9)
Yb1 Al2 Al1 4_664 . 117.764(8)
Yb1 Al2 Al1 4_664 4_654 62.236(8)
Yb1 Al2 Al1 4_664 4_655 117.764(9)
Yb1 Al2 Ca1 4_665 1_544 180.0(5)
Yb1 Al2 Ca1 4_665 1_545 103.766(8)
Yb1 Al2 Ca1 4_665 4_664 76.234(8)
Yb1 Al2 Ca1 4_665 4_665 0.0(5)
Yb1 Al2 Pd 4_665 2_655 117.211(6)
Yb1 Al2 Pd 4_665 3_555 117.211(6)
Yb1 Al2 Pd 4_665 5_555 62.789(6)
Yb1 Al2 Pd 4_665 6_655 62.789(6)
Yb1 Al2 Al1 4_665 1_554 117.764(8)
Yb1 Al2 Al1 4_665 . 62.236(9)
Yb1 Al2 Al1 4_665 4_654 117.764(9)
Yb1 Al2 Al1 4_665 4_655 62.236(8)
Ca1 Al2 Ca1 1_544 1_545 76.234(8)
Ca1 Al2 Ca1 1_544 4_664 103.766(8)
Ca1 Al2 Ca1 1_544 4_665 180.0(5)
Ca1 Al2 Pd 1_544 2_655 62.789(6)
Ca1 Al2 Pd 1_544 3_555 62.789(6)
Ca1 Al2 Pd 1_544 5_555 117.211(6)
Ca1 Al2 Pd 1_544 6_655 117.211(6)
Ca1 Al2 Al1 1_544 1_554 62.236(8)
Ca1 Al2 Al1 1_544 . 117.764(9)
Ca1 Al2 Al1 1_544 4_654 62.236(9)
Ca1 Al2 Al1 1_544 4_655 117.764(8)
Ca1 Al2 Ca1 1_545 4_664 180.0(5)
Ca1 Al2 Ca1 1_545 4_665 103.766(8)
Ca1 Al2 Pd 1_545 2_655 62.789(6)
Ca1 Al2 Pd 1_545 3_555 62.789(6)
Ca1 Al2 Pd 1_545 5_555 117.211(6)
Ca1 Al2 Pd 1_545 6_655 117.211(6)
Ca1 Al2 Al1 1_545 1_554 117.764(9)
Ca1 Al2 Al1 1_545 . 62.236(8)
Ca1 Al2 Al1 1_545 4_654 117.764(8)
Ca1 Al2 Al1 1_545 4_655 62.236(9)
Ca1 Al2 Ca1 4_664 4_665 76.234(8)
Ca1 Al2 Pd 4_664 2_655 117.211(6)
Ca1 Al2 Pd 4_664 3_555 117.211(6)
Ca1 Al2 Pd 4_664 5_555 62.789(6)
Ca1 Al2 Pd 4_664 6_655 62.789(6)
Ca1 Al2 Al1 4_664 1_554 62.236(9)
Ca1 Al2 Al1 4_664 . 117.764(8)
Ca1 Al2 Al1 4_664 4_654 62.236(8)
Ca1 Al2 Al1 4_664 4_655 117.764(9)
Ca1 Al2 Pd 4_665 2_655 117.211(6)
Ca1 Al2 Pd 4_665 3_555 117.211(6)
Ca1 Al2 Pd 4_665 5_555 62.789(6)
Ca1 Al2 Pd 4_665 6_655 62.789(6)
Ca1 Al2 Al1 4_665 1_554 117.764(8)
Ca1 Al2 Al1 4_665 . 62.236(9)
Ca1 Al2 Al1 4_665 4_654 117.764(9)
Ca1 Al2 Al1 4_665 4_655 62.236(8)
Pd Al2 Pd 2_655 3_555 108.928(9)
Pd Al2 Pd 2_655 5_555 180.0(5)
Pd Al2 Pd 2_655 6_655 71.072(9)
Pd Al2 Al1 2_655 1_554 122.270(11)
Pd Al2 Al1 2_655 . 122.270(11)
Pd Al2 Al1 2_655 4_654 57.730(11)
Pd Al2 Al1 2_655 4_655 57.730(11)
Pd Al2 Pd 3_555 5_555 71.072(9)
Pd Al2 Pd 3_555 6_655 180.0(5)
Pd Al2 Al1 3_555 1_554 57.730(11)
Pd Al2 Al1 3_555 . 57.730(11)
Pd Al2 Al1 3_555 4_654 122.270(11)
Pd Al2 Al1 3_555 4_655 122.270(11)
Pd Al2 Pd 5_555 6_655 108.928(9)
Pd Al2 Al1 5_555 1_554 57.730(11)
Pd Al2 Al1 5_555 . 57.730(11)
Pd Al2 Al1 5_555 4_654 122.270(11)
Pd Al2 Al1 5_555 4_655 122.270(11)
Pd Al2 Al1 6_655 1_554 122.270(11)
Pd Al2 Al1 6_655 . 122.270(11)
Pd Al2 Al1 6_655 4_654 57.730(11)
Pd Al2 Al1 6_655 4_655 57.730(11)
Al1 Al2 Al1 1_554 . 97.99(2)
Al1 Al2 Al1 1_554 4_654 82.01(2)
Al1 Al2 Al1 1_554 4_655 180.0(5)
Al1 Al2 Al1 . 4_654 180.0(5)
Al1 Al2 Al1 . 4_655 82.01(2)
Al1 Al2 Al1 4_654 4_655 97.99(2)

loop_
_geom_bond_atom_site_label_1
_geom_bond_atom_site_label_2
_geom_bond_site_symmetry_2
_geom_bond_distance
Yb1 Pd . 3.2047(5)
Yb1 Pd 1_556 3.2047(5)
Yb1 Pd 2_665 3.2047(5)
Yb1 Pd 2_666 3.2047(5)
Yb1 Pd 3_565 3.2047(3)
Yb1 Pd 3_566 3.2047(3)
Yb1 Al1 1_565 3.2613(7)
Yb1 Al1 2_555 3.2613(10)
Yb1 Al1 3_665 3.2613(12)
Yb1 Al1 4_665 3.2613(10)
Yb1 Al1 5_565 3.2613(7)
Yb1 Al1 6_555 3.2613(12)
Yb1 Al2 1_565 3.4245(5)
Yb1 Al2 1_566 3.4245(5)
Yb1 Al2 2_555 3.4245(5)
Yb1 Al2 2_556 3.4245(5)
Yb1 Al2 3_665 3.4245(3)
Yb1 Al2 3_666 3.4245(3)
Ca1 Pd . 3.2047(5)
Ca1 Pd 1_556 3.2047(5)
Ca1 Pd 2_665 3.2047(5)
Ca1 Pd 2_666 3.2047(5)
Ca1 Pd 3_565 3.2047(3)
Ca1 Pd 3_566 3.2047(3)
Ca1 Al1 1_565 3.2613(7)
Ca1 Al1 2_555 3.2613(10)
Ca1 Al1 3_665 3.2613(12)
Ca1 Al1 4_665 3.2613(10)
Ca1 Al1 5_565 3.2613(7)
Ca1 Al1 6_555 3.2613(12)
Ca1 Al2 1_565 3.4245(5)
Ca1 Al2 1_566 3.4245(5)
Ca1 Al2 2_555 3.4245(5)
Ca1 Al2 2_556 3.4245(5)
Ca1 Al2 3_665 3.4245(3)
Ca1 Al2 3_666 3.4245(3)
Yb2 Pd . 2.9797(7)
Yb2 Pd 2_555 2.9797(7)
Yb2 Pd 3_555 2.9797(3)
Yb2 Pd 4_555 2.9797(7)
Yb2 Pd 5_555 2.9797(7)
Yb2 Pd 6_555 2.9797(3)
Yb2 Al1 1_554 3.5313(9)
Yb2 Al1 . 3.5313(9)
Yb2 Al1 2_554 3.5313(9)
Yb2 Al1 2_555 3.5313(9)
Yb2 Al1 3_554 3.5313(8)
Yb2 Al1 3_555 3.5313(8)
Yb2 Al1 4_554 3.5313(9)
Yb2 Al1 4_555 3.5313(9)
Yb2 Al1 5_554 3.5313(9)
Yb2 Al1 5_555 3.5313(9)
Yb2 Al1 6_554 3.5313(8)
Yb2 Al1 6_555 3.5313(8)
Ca2 Pd . 2.9797(7)
Ca2 Pd 2_555 2.9797(7)
Ca2 Pd 3_555 2.9797(3)
Ca2 Pd 4_555 2.9797(7)
Ca2 Pd 5_555 2.9797(7)
Ca2 Pd 6_555 2.9797(3)
Ca2 Al1 1_554 3.5313(9)
Ca2 Al1 . 3.5313(9)
Ca2 Al1 2_554 3.5313(9)
Ca2 Al1 2_555 3.5313(9)
Ca2 Al1 3_554 3.5313(8)
Ca2 Al1 3_555 3.5313(8)
Ca2 Al1 4_554 3.5313(9)
Ca2 Al1 4_555 3.5313(9)
Ca2 Al1 5_554 3.5313(9)
Ca2 Al1 5_555 3.5313(9)
Ca2 Al1 6_554 3.5313(8)
Ca2 Al1 6_555 3.5313(8)
Pd Pd 5_555 2.9797(4)
Pd Pd 6_555 2.9797(8)
Pd Al1 2_554 2.5980(3)
Pd Al1 2_555 2.5980(3)
Pd Al1 6_554 2.5980(7)
Pd Al1 6_555 2.5980(7)
Pd Al2 2_555 2.5634(3)
Pd Al2 3_665 2.5634(6)
Al1 Al1 4_655 3.6755(15)
Al1 Al1 5_555 2.8288(10)
Al1 Al1 6_555 2.8288(12)
Al1 Al2 . 2.8010(7)
Al1 Al2 1_556 2.8010(7)
